data_4114166
loop_
_publ_author_name
'Sergey V. Lindeman'
'J\"urgen Hecht'
'Jay K. Kochi'

_publ_section_title
;
 The Charge-Transfer Motif in Crystal Engineering. Self-Assembly of
 Acentric (Diamondoid) Networks from Halide Salts and Carbon Tetrabromide
 as Electron-Donor/Acceptor Synthons
;
_journal_name_full 'Journal of the American Chemical Society'
_journal_page_first 11597
_journal_page_last 11606
_journal_paper_doi 10.1021/ja030299w
_journal_volume 125
_journal_year 2003
_chemical_formula_sum 'C9 H20 Br5 N'
_chemical_formula_weight 541.81
_chemical_name_systematic
; 
 Tetraethylammoniumbromide Carbon Tetrabromide
 Molecular Complex 1 : 1 
;
_space_group_IT_number 82
_symmetry_cell_setting tetragonal
_symmetry_space_group_name_Hall 'I -4'
_symmetry_space_group_name_H-M 'I -4'
_atom_sites_solution_hydrogens geom
_atom_sites_solution_primary direct
_atom_sites_solution_secondary difmap
_audit_creation_method SHELXL
_cell_angle_alpha 90.00
_cell_angle_beta 90.00
_cell_angle_gamma 90.00
_cell_formula_units_Z 2
_cell_length_a 8.0992(3)
_cell_length_b 8.0992(3)
_cell_length_c 12.4173(5)
_cell_measurement_temperature 123(2)
_cell_volume 814.54(5)
_computing_cell_refinement 'SAINT V4.050 (Siemens, 1989-95)'
_computing_data_collection 'SMART V4.050 (Siemens, 1989-95)'
_computing_data_reduction 'SAINT & SADABS (Sheldrick, 1996)'
_computing_molecular_graphics 'XP V5.06 (Siemens, 1996)'
_computing_publication_material 'SHELXL-93 & XCIF V5.05 (Siemens, 1996)'
_computing_structure_refinement 'SHELXL-93 (Sheldrick, 1993)'
_computing_structure_solution 'SHELXS-86 (Sheldrick, 1990)'
_diffrn_ambient_temperature 123(2)
_diffrn_measurement_device 'Siemens SMART'
_diffrn_measurement_method
;
 \w-scan, frame range 0.3 deg, reciprocal hemisphere
;
_diffrn_radiation_monochromator graphite
_diffrn_radiation_source 'fine-focus sealed tube'
_diffrn_radiation_type MoK\a
_diffrn_radiation_wavelength 0.71073
_diffrn_reflns_av_R_equivalents 0.0252
_diffrn_reflns_av_sigmaI/netI 0.0166
_diffrn_reflns_limit_h_max 9
_diffrn_reflns_limit_h_min -8
_diffrn_reflns_limit_k_max 13
_diffrn_reflns_limit_k_min 0
_diffrn_reflns_limit_l_max 20
_diffrn_reflns_limit_l_min 0
_diffrn_reflns_number 5125
_diffrn_reflns_theta_max 36.23
_diffrn_reflns_theta_min 3.00
_exptl_absorpt_coefficient_mu 12.310
_exptl_absorpt_correction_T_max 0.607
_exptl_absorpt_correction_T_min 0.385
_exptl_absorpt_correction_type 'empirical (SADABS procedure)'
_exptl_crystal_colour colorless
_exptl_crystal_density_diffrn 2.209
_exptl_crystal_density_method none
_exptl_crystal_description prism
_exptl_crystal_F_000 512
_exptl_crystal_size_max 0.06
_exptl_crystal_size_mid 0.05
_exptl_crystal_size_min 0.05
_refine_diff_density_max 0.705
_refine_diff_density_min -1.672
_refine_diff_density_rms 0.183
_refine_ls_abs_structure_details 'Flack H D (1983), Acta Cryst. A39, 876-881'
_refine_ls_abs_structure_Flack 0.53(4)
_refine_ls_extinction_method none
_refine_ls_goodness_of_fit_all 1.171
_refine_ls_goodness_of_fit_obs 1.174
_refine_ls_hydrogen_treatment
;
riding and rotating model with U~iso~=1.2U~eq/iso~ of an adjacent atom
(1.5U~eq/iso~ for methyl hydrogens)
;
_refine_ls_matrix_type full
_refine_ls_number_parameters 35
_refine_ls_number_reflns 984
_refine_ls_number_restraints 0
_refine_ls_restrained_S_all 1.171
_refine_ls_restrained_S_obs 1.174
_refine_ls_R_factor_all 0.0269
_refine_ls_R_factor_obs 0.0261
_refine_ls_shift/esd_max 0.000
_refine_ls_shift/esd_mean 0.000
_refine_ls_structure_factor_coef Fsqd
_refine_ls_weighting_details 'w=1/[\s^2^(Fo^2^)+(0.0271P)^2^+3.8116P] where P=(Fo^2^+2Fc^2^)/3'
_refine_ls_weighting_scheme calc
_refine_ls_wR_factor_all 0.0645
_refine_ls_wR_factor_obs 0.0642
_reflns_number_observed 971
_reflns_number_total 984
_reflns_observed_criterion >2sigma(I)
_cod_data_source_file ja030299w_2.cif
_cod_data_source_block juerwsx
_cod_depositor_comments
;
The following automatic conversions were performed:

'_refine_ls_weighting_scheme' value 'calc
w=1/[\s^2^(Fo^2^)+(0.0271P)^2^+3.8116P] where P=(Fo^2^+2Fc^2^)/3' was
changed to 'calc'. New tag '_refine_ls_weighting_details' was
created. The value of the new tag was set to
'w=1/[\s^2^(Fo^2^)+(0.0271P)^2^+3.8116P] where P=(Fo^2^+2Fc^2^)/3'.

Automatic conversion script
Id: cif_fix_values 3143 2015-03-26 13:38:13Z robertas 
;
_cod_database_code 4114166

loop_
_symmetry_equiv_pos_as_xyz
'x, y, z'
'-x, -y, z'
'y, -x, -z'
'-y, x, -z'
'x+1/2, y+1/2, z+1/2'
'-x+1/2, -y+1/2, z+1/2'
'y+1/2, -x+1/2, -z+1/2'
'-y+1/2, x+1/2, -z+1/2'

loop_
_atom_site_aniso_label
_atom_site_aniso_U_11
_atom_site_aniso_U_22
_atom_site_aniso_U_33
_atom_site_aniso_U_23
_atom_site_aniso_U_13
_atom_site_aniso_U_12
C1 0.012(2) 0.012(2) 0.013(3) 0.000 0.000 0.000
Br1 0.01166(15) 0.01051(15) 0.01289(13) -0.00164(12) 0.00029(12) -0.00019(11)
Br2 0.0151(2) 0.0151(2) 0.0118(3) 0.000 0.000 0.000
N1 0.0098(14) 0.0098(14) 0.012(2) 0.000 0.000 0.000
C11 0.016(2) 0.017(2) 0.015(2) 0.0026(13) 0.0019(12) -0.0032(13)
C12 0.030(2) 0.024(2) 0.020(2) 0.009(2) -0.001(2) -0.002(2)

loop_
_atom_site_label
_atom_site_type_symbol
_atom_site_fract_x
_atom_site_fract_y
_atom_site_fract_z
_atom_site_U_iso_or_equiv
_atom_site_thermal_displace_type
_atom_site_occupancy
_atom_site_calc_flag
_atom_site_refinement_flags
C1 C 0.0000 0.5000 0.2500 0.0126(12) Uani 1 d S
Br1 Br 0.00973(4) 0.30422(4) 0.15844(3) 0.01168(8) Uani 1 d .
Br2 Br 0.0000 0.0000 0.0000 0.01400(14) Uani 1 d S
N1 N 0.5000 0.0000 0.2500 0.0104(10) Uani 1 d S
C11 C 0.6067(5) 0.1110(5) 0.1810(3) 0.0160(7) Uani 1 d .
H11A H 0.6848(5) 0.0411(5) 0.1401(3) 0.019 Uiso 1 calc R
H11B H 0.6727(5) 0.1827(5) 0.2291(3) 0.019 Uiso 1 calc R
C12 C 0.5142(7) 0.2201(7) 0.1018(4) 0.0249(9) Uani 1 d .
H12A H 0.5934(8) 0.2860(48) 0.0604(29) 0.037 Uiso 1 calc R
H12B H 0.4398(47) 0.2938(45) 0.1413(5) 0.037 Uiso 1 calc R
H12C H 0.4498(52) 0.1508(7) 0.0526(27) 0.037 Uiso 1 calc R

loop_
_atom_type_symbol
_atom_type_description
_atom_type_scat_dispersion_real
_atom_type_scat_dispersion_imag
_atom_type_scat_source
C C 0.0033 0.0016 'International Tables Vol C Tables 4.2.6.8 and 6.1.1.4'
H H 0.0000 0.0000 'International Tables Vol C Tables 4.2.6.8 and 6.1.1.4'
N N 0.0061 0.0033 'International Tables Vol C Tables 4.2.6.8 and 6.1.1.4'
Br Br -0.2901 2.4595 'International Tables Vol C Tables 4.2.6.8 and 6.1.1.4'

loop_
_geom_angle_atom_site_label_1
_geom_angle_atom_site_label_2
_geom_angle_atom_site_label_3
_geom_angle
_geom_angle_site_symmetry_1
_geom_angle_site_symmetry_3
Br1 C1 Br1 108.79(2) 8 7_455
Br1 C1 Br1 109.814(11) 8 2_565
Br1 C1 Br1 109.814(11) 7_455 2_565
Br1 C1 Br1 109.813(11) 8 .
Br1 C1 Br1 109.814(11) 7_455 .
Br1 C1 Br1 108.79(2) 2_565 .
C11 N1 C11 111.0(3) . 2_655
C11 N1 C11 108.7(2) . 8_545
C11 N1 C11 108.7(2) 2_655 8_545
C11 N1 C11 108.7(2) . 7
C11 N1 C11 108.7(2) 2_655 7
C11 N1 C11 111.0(3) 8_545 7
N1 C11 C12 115.5(3) . .

loop_
_geom_bond_atom_site_label_1
_geom_bond_atom_site_label_2
_geom_bond_distance
_geom_bond_site_symmetry_2
C1 Br1 1.9527(3) 8
C1 Br1 1.9527(3) 7_455
C1 Br1 1.9527(3) 2_565
C1 Br1 1.9527(3) .
N1 C11 1.513(4) .
N1 C11 1.513(4) 2_655
N1 C11 1.513(4) 8_545
N1 C11 1.513(4) 7
C11 C12 1.519(7) .
